data_2104899
loop_
_publ_author_name
'Chainok, Kittipong'
'Haller, Kenneth J.'
'Rae, A. David'
'Willis, Anthony C.'
'Williams, Ian D.'

_publ_section_title
;
 Investigation of the structure and phase transitions of the polymeric
 inorganic--organic hybrids: [<i>M</i>(Im)~4~V~2~O~6~]~{\\infty ~};
 <i>M</i> = Mn, Co, Ni, Im = imidazole
;
_journal_coeditor_code GW5007
_journal_issue 1
_journal_name_full 'Acta Crystallographica Section B'
_journal_page_first 41
_journal_page_last 52
_journal_paper_doi 10.1107/S0108768110042941
_journal_volume 67
_journal_year 2011
_chemical_formula_iupac '[Co(C3 H4 N2)4 V2 O6]'
_chemical_formula_moiety 'C12 H16 Co N8 O6 V2'
_chemical_formula_structural '[Co(C3 H4 N2)4 V2 O6]'
_chemical_formula_sum 'C12 H16 Co N8 O6 V2'
_chemical_formula_weight 529.125
_chemical_name_systematic
;
catena-tetrakis(imidazole)-tetrakis(\m~2~-oxo)-dioxo-cobalt(ii)-di-vanadium
;
_space_group_IT_number 86
_symmetry_cell_setting tetragonal
_symmetry_space_group_name_Hall '-P 4bc'
_symmetry_space_group_name_H-M 'P 42/n :2'
_cell_angle_alpha 90.00
_cell_angle_beta 90.00
_cell_angle_gamma 90.00
_cell_formula_units_Z 8
_cell_length_a 16.2666(3)
_cell_length_b 16.2666(3)
_cell_length_c 14.6057(2)
_cell_measurement_reflns_used 39470
_cell_measurement_temperature 295(2)
_cell_measurement_theta_max 30.03
_cell_measurement_theta_min 2.55
_cell_volume 3864.70(11)
_diffrn_ambient_temperature 295(2)
_diffrn_measured_fraction_theta_full 1.0
_diffrn_measured_fraction_theta_max 1.0
_diffrn_measurement_device_type 'Enraf-Nonius KappaCCD'
_diffrn_measurement_method '\f scan plus \w scans with \k offsets'
_diffrn_radiation_monochromator graphite
_diffrn_radiation_source 'fine-focus sealed tube'
_diffrn_radiation_type MoK\a
_diffrn_radiation_wavelength 0.71073
_diffrn_reflns_av_R_equivalents 0.0590
_diffrn_reflns_av_sigmaI/netI 0.043
_diffrn_reflns_limit_h_max 22
_diffrn_reflns_limit_h_min -22
_diffrn_reflns_limit_k_max 22
_diffrn_reflns_limit_k_min -22
_diffrn_reflns_limit_l_max 20
_diffrn_reflns_limit_l_min -20
_diffrn_reflns_number 57596
_diffrn_reflns_reduction_process
;
Lorentz and polarization correction applied
;
_diffrn_reflns_theta_full 30.03
_diffrn_reflns_theta_max 30.03
_diffrn_reflns_theta_min 2.79
_exptl_absorpt_coefficient_mu 1.86
_exptl_absorpt_correction_T_max 0.720
_exptl_absorpt_correction_T_min 0.662
_exptl_absorpt_correction_type multi-scan
_exptl_absorpt_process_details
;
multi-scan from symmetry-related measurements
Sortav (Blessing 1995)
;
_exptl_crystal_colour Orange-red
_exptl_crystal_density_diffrn 1.819
_exptl_crystal_density_method 'not measured'
_exptl_crystal_description Hexagonal
_exptl_crystal_F_000 2012
_exptl_crystal_size_max 0.25
_exptl_crystal_size_mid 0.19
_exptl_crystal_size_min 0.18
_refine_diff_density_max 0.72
_refine_diff_density_min -0.55
_refine_ls_extinction_method none
_refine_ls_goodness_of_fit_ref 1.5614
_refine_ls_hydrogen_treatment constr
_refine_ls_matrix_type full
_refine_ls_number_parameters 174
_refine_ls_number_reflns 3905
_refine_ls_number_restraints 6
_refine_ls_R_factor_all 0.0453
_refine_ls_R_factor_gt 0.0333
_refine_ls_shift/su_max 0.2
_refine_ls_structure_factor_coef F
_refine_ls_weighting_details 'w = 1/[\s(F)^2^ + (0.0004F)^2^]'
_refine_ls_weighting_scheme calc
_refine_ls_wR_factor_ref 0.0470
_reflns_number_gt 3905
_reflns_number_total 5657
_reflns_threshold_expression I>3\s(I)
_cod_data_source_file gw5007.cif
_cod_data_source_block Co_295K
_cod_original_sg_symbol_H-M 'P 42/n'
_cod_database_code 2104899

loop_
_symmetry_equiv_pos_as_xyz
'x, y, z'
'-x+1/2, -y+1/2, z'
'-y, x+1/2, z+1/2'
'y+1/2, -x, z+1/2'
'-x, -y, -z'
'x+1/2, y+1/2, -z'
'y, -x+1/2, -z+1/2'
'-y+1/2, x, -z+1/2'

loop_
_atom_site_aniso_label
_atom_site_aniso_U_11
_atom_site_aniso_U_22
_atom_site_aniso_U_33
_atom_site_aniso_U_12
_atom_site_aniso_U_13
_atom_site_aniso_U_23
Co1 0.0211(2) 0.0238(2) 0.0218(2) 0.0008(2) 0.00000(10) 0.00000(10)
N11A 0.0338(19) 0.037(2) 0.0299(7) 0.0000(7) -0.007(3) -0.002(3)
C11A 0.030(2) 0.068(3) 0.0360(12) 0.0088(14) -0.011(3) -0.013(3)
N12A 0.049(4) 0.083(4) 0.0441(14) -0.007(2) -0.015(5) -0.019(5)
C12A 0.106(6) 0.052(4) 0.0490(19) -0.013(2) -0.027(7) -0.012(6)
C13A 0.096(5) 0.034(3) 0.0418(17) 0.0026(12) -0.024(5) -0.006(5)
N11B 0.0262(9) 0.0328(8) 0.0270(8) 0.0020(8) -0.0033(6) -0.0004(5)
C11B 0.027(5) 0.055(5) 0.035(10) 0.001(6) -0.007(5) -0.009(2)
N12B 0.037(4) 0.061(4) 0.037(7) -0.007(4) -0.008(4) -0.0104(17)
C12B 0.047(4) 0.045(4) 0.035(7) -0.004(4) -0.005(4) -0.0092(16)
C13B 0.039(6) 0.038(5) 0.034(11) 0.005(6) -0.005(6) -0.0078(18)
N21A 0.0372(10) 0.0368(11) 0.0368(11) 0.0002(8) 0.0067(11) 0.0067(9)
C21A 0.075(2) 0.075(3) 0.141(4) 0.0207(17) 0.073(3) 0.046(3)
N22A 0.084(3) 0.091(4) 0.136(4) -0.000(2) 0.063(3) 0.049(4)
C22A 0.079(3) 0.055(2) 0.055(3) -0.0199(19) 0.010(3) 0.018(2)
C23A 0.061(2) 0.0401(13) 0.056(2) -0.0003(14) 0.009(2) 0.0190(16)
N21B 0.0336(13) 0.0319(13) 0.0296(9) 0.0005(9) 0.0032(7) 0.0025(9)
C21B 0.067(3) 0.218(6) 0.0742(18) -0.060(4) -0.0281(17) 0.097(3)
N22B 0.065(3) 0.095(4) 0.070(2) -0.003(3) 0.015(2) 0.050(3)
C22B 0.167(6) 0.190(7) 0.049(3) -0.140(6) 0.002(3) 0.019(4)
C23B 0.165(5) 0.322(9) 0.058(3) -0.198(6) -0.043(3) 0.073(4)
Co2 0.0231(2) 0.0207(2) 0.0235(2) -0.0023(2) 0.00000(10) 0.00000(10)
N31 0.0295(6) 0.0317(6) 0.0313(5) -0.0007(5) -0.0025(4) 0.0008(4)
C31 0.0336(9) 0.0473(7) 0.0342(7) -0.0023(7) -0.0079(7) 0.0021(6)
N32 0.0348(9) 0.0643(11) 0.0377(7) 0.0061(8) -0.0041(7) 0.0110(7)
C32 0.0566(13) 0.0522(8) 0.0498(11) 0.0170(9) -0.0067(9) 0.0115(8)
C33 0.0566(12) 0.0337(6) 0.0477(10) 0.0088(7) -0.0106(8) 0.0032(5)
N41 0.0349(6) 0.0303(6) 0.0342(5) -0.0024(5) 0.0029(4) -0.0062(4)
C41 0.0533(8) 0.0401(11) 0.0418(7) -0.0087(7) 0.0088(6) -0.0171(8)
N42 0.0706(11) 0.0428(10) 0.0478(8) 0.0004(9) 0.0183(8) -0.0148(8)
C42 0.0543(8) 0.0859(18) 0.0674(12) 0.0077(10) 0.0195(10) -0.0295(11)
C43 0.0366(6) 0.0877(18) 0.0656(12) -0.0036(7) 0.0122(7) -0.0349(12)
V1 0.0192(2) 0.0208(2) 0.0226(2) 0.0010(2) -0.00100(10) 0.00260(10)
V2 0.0204(2) 0.0187(2) 0.0261(2) -0.0015(2) -0.00330(10) -0.00230(10)
O1 0.0256(9) 0.0318(10) 0.0450(10) 0.0063(8) -0.0056(7) -0.0036(8)
O2 0.0250(9) 0.0339(10) 0.0337(9) 0.0013(7) -0.0075(7) -0.0030(7)
O3 0.0390(11) 0.0622(13) 0.0319(10) 0.0018(10) 0.0078(8) 0.0137(9)
O4 0.0304(10) 0.0233(9) 0.0443(10) -0.0054(7) -0.0074(8) -0.0008(7)
O5 0.0419(11) 0.0240(9) 0.0337(9) -0.0044(8) -0.0114(8) 0.0018(7)
O6 0.0481(12) 0.0384(11) 0.0415(10) 0.0001(9) 0.0103(9) -0.0127(9)

loop_
_atom_site_label
_atom_site_fract_x
_atom_site_fract_y
_atom_site_fract_z
_atom_site_U_iso_or_equiv
_atom_site_calc_flag
_atom_site_calc_attached_atom
_atom_site_occupancy
Co1 0.25000 0.75000 0.90202(3) 0.02220(10) d . 1.000
N11A 0.19377(15) 0.68061(14) 0.79551(13) 0.0335(16) d . 0.500
C11A 0.1362(2) 0.7058(2) 0.7402(2) 0.0447(17) d . 0.500
N12A 0.1150(3) 0.6471(3) 0.6797(2) 0.058(3) d . 0.500
C12A 0.1617(3) 0.5809(2) 0.6976(3) 0.069(4) d . 0.500
C13A 0.2102(3) 0.60155(18) 0.7689(2) 0.057(3) d . 0.500
N11B 0.19611(13) 0.67881(13) 0.79545(12) 0.0287(6) d . 0.500
C11B 0.12080(17) 0.6844(2) 0.76572(19) 0.039(4) d . 0.500
N12B 0.1070(2) 0.6327(3) 0.6954(2) 0.045(3) d . 0.500
C12B 0.1775(3) 0.5920(2) 0.67961(19) 0.042(3) d . 0.500
C13B 0.2323(2) 0.62042(19) 0.74120(19) 0.036(4) d . 0.500
N21A 0.18201(15) 0.67578(15) 0.99257(16) 0.0369(7) d . 0.500
C21A 0.1102(2) 0.6898(2) 1.0288(3) 0.0968(15) d . 0.500
N22A 0.0812(2) 0.6231(3) 1.0729(3) 0.1036(18) d . 0.500
C22A 0.1378(3) 0.56344(19) 1.0641(3) 0.0627(18) d . 0.500
C23A 0.1998(2) 0.59591(19) 1.0147(3) 0.0524(15) d . 0.500
N21B 0.18558(16) 0.67723(15) 0.99713(15) 0.0317(9) d . 0.500
C21B 0.2059(2) 0.6553(3) 1.07988(18) 0.119(4) d . 0.500
N22B 0.1497(3) 0.6044(3) 1.1169(2) 0.077(2) d . 0.500
C22B 0.0903(3) 0.5935(3) 1.0540(3) 0.135(6) d . 0.500
C23B 0.1124(2) 0.6383(3) 0.9804(2) 0.182(7) d . 0.500
Co2 0.25000 0.25000 0.97838(3) 0.02240(10) d . 1.000
N31 0.17479(7) 0.31674(7) 0.88151(7) 0.0308(4) d . 1.000
C31 0.12873(10) 0.29046(12) 0.81465(11) 0.0384(6) d . 1.000
N32 0.08763(10) 0.35249(12) 0.77426(10) 0.0456(8) d . 1.000
C32 0.10879(12) 0.42206(13) 0.81796(13) 0.0529(10) d . 1.000
C33 0.16241(12) 0.40001(12) 0.88392(13) 0.0460(8) d . 1.000
N41 0.17958(8) 0.30733(7) 1.08344(8) 0.0331(4) d . 1.000
C41 0.20595(12) 0.35910(11) 1.14484(12) 0.0451(7) d . 1.000
N42 0.14393(13) 0.38866(11) 1.19626(11) 0.0538(7) d . 1.000
C42 0.07427(13) 0.35367(14) 1.16577(15) 0.0692(9) d . 1.000
C43 0.09626(12) 0.30365(14) 1.09637(14) 0.0633(10) d . 1.000
V1 0.42797(2) 0.60023(2) 0.89587(2) 0.02090(10) d . 1.000
V2 0.39579(2) 0.42372(2) 0.99242(2) 0.02170(10) d . 1.000
O1 0.34924(10) 0.66201(10) 0.91133(12) 0.0341(4) d . 1.000
O2 0.50149(10) 0.61383(10) 0.98644(11) 0.0309(4) d . 1.000
O3 0.46807(11) 0.62076(13) 0.79581(12) 0.0443(5) d . 1.000
O4 0.33543(10) 0.34556(9) 0.96874(12) 0.0327(4) d . 1.000
O5 0.39450(11) 0.49343(10) 0.89594(11) 0.0332(4) d . 1.000
O6 0.36195(11) 0.46996(11) 1.08391(12) 0.0427(5) d . 1.000
H1C11A 0.11271 0.75789 0.74223 0.059 c C11A 0.500
H1N12A 0.07840 0.65117 0.63743 0.073 c N12A 0.500
H1C12A 0.16083 0.53076 0.66695 0.097 c C12A 0.500
H1C13A 0.24893 0.56726 0.79592 0.080 c C13A 0.500
H1C11B 0.08149 0.71968 0.79004 0.051 c C11B 0.500
H1N12B 0.06150 0.62677 0.66606 0.058 c N12B 0.500
H1C12B 0.18662 0.55217 0.63508 0.052 c C12B 0.500
H1C13B 0.28654 0.60298 0.74611 0.047 c C13B 0.500
H1C21A 0.08239 0.73960 1.02476 0.173 c C21A 0.500
H1N22A 0.03501 0.61938 1.10132 0.166 c N22A 0.500
H1C22A 0.13476 0.51034 1.08746 0.084 c C22A 0.500
H1C23A 0.24753 0.56820 0.99810 0.098 c C23A 0.500
H1C21B 0.25337 0.67258 1.10970 0.357 c C21B 0.500
H1N22B 0.15139 0.58297 1.17064 0.153 c N22B 0.500
H1C22B 0.04327 0.56143 1.06014 0.288 c C22B 0.500
H1C23B 0.08252 0.64221 0.92632 0.457 c C23B 0.500
H1C31 0.12475 0.23567 0.79702 0.049 c C31 1.000
H1N32 0.05410 0.34836 0.72897 0.055 c N32 1.000
H1C32 0.09015 0.47488 0.80522 0.071 c C32 1.000
H1C33 0.18728 0.43597 0.92495 0.062 c C33 1.000
H1C41 0.26080 0.37381 1.15224 0.069 c C41 1.000
H1N42 0.14812 0.42343 1.24038 0.069 c N42 1.000
H1C42 0.02142 0.36226 1.18811 0.102 c C42 1.000
H1C43 0.06023 0.27144 1.06234 0.100 c C43 1.000

loop_
_geom_angle_atom_site_label_1
_geom_angle_atom_site_label_2
_geom_angle_atom_site_label_3
_geom_angle_site_symmetry_1
_geom_angle_site_symmetry_2
_geom_angle_site_symmetry_3
_geom_angle
_geom_angle_publ_flag
N11A Co1 N11A . . 2_565 86.10(10) .
N11A Co1 N11B . . . 1.30(10) .
N11A Co1 N11B . . 2_565 86.00(10) .
N11A Co1 N21A . . . 85.90(10) .
N11A Co1 N21A . . 2_565 171.60(10) .
N11A Co1 N21B . . . 88.30(10) .
N11A Co1 N21B . . 2_565 174.10(10) .
N11A Co1 O1 . . . 90.90(10) .
N11A Co1 O1 . . 2_565 94.40(10) .
N11A Co1 N11B 2_565 . . 86.00(10) .
N11A Co1 N11B 2_565 . 2_565 1.30(10) .
N11A Co1 N21A 2_565 . . 171.60(10) .
N11A Co1 N21A 2_565 . 2_565 85.90(10) .
N11A Co1 N21B 2_565 . . 174.10(10) .
N11A Co1 N21B 2_565 . 2_565 88.30(10) .
N11A Co1 O1 2_565 . . 94.40(10) .
N11A Co1 O1 2_565 . 2_565 90.90(10) .
N11B Co1 N11B . . 2_565 86.00(10) .
N11B Co1 N21A . . . 86.00(10) .
N11B Co1 N21A . . 2_565 171.00(10) .
N11B Co1 N21B . . . 88.40(10) .
N11B Co1 N21B . . 2_565 173.50(10) .
N11B Co1 O1 . . . 89.60(10) .
N11B Co1 O1 . . 2_565 95.70(10) .
N11B Co1 N21A 2_565 . . 171.00(10) .
N11B Co1 N21A 2_565 . 2_565 86.00(10) .
N11B Co1 N21B 2_565 . . 173.50(10) .
N11B Co1 N21B 2_565 . 2_565 88.40(10) .
N11B Co1 O1 2_565 . . 95.70(10) .
N11B Co1 O1 2_565 . 2_565 89.60(10) .
N21A Co1 N21A . . 2_565 102.1(2) .
N21A Co1 N21B . . . 2.50(10) .
N21A Co1 N21B . . 2_565 99.80(10) .
N21A Co1 O1 . . . 88.50(10) .
N21A Co1 O1 . . 2_565 87.00(10) .
N21A Co1 N21B 2_565 . . 99.80(10) .
N21A Co1 N21B 2_565 . 2_565 2.50(10) .
N21A Co1 O1 2_565 . . 87.00(10) .
N21A Co1 O1 2_565 . 2_565 88.50(10) .
N21B Co1 N21B . . 2_565 97.40(10) .
N21B Co1 O1 . . . 87.60(10) .
N21B Co1 O1 . . 2_565 87.70(10) .
N21B Co1 O1 2_565 . . 87.70(10) .
N21B Co1 O1 2_565 . 2_565 87.60(10) .
O1 Co1 O1 . . 2_565 172.80(10) .
Co1 N11A C11A . . . 126.50(10) .
Co1 N11A C13A . . . 128.40(10) .
C11A N11A C13A . . . 105.00(10) .
N11A C11A N12A . . . 111.60(10) .
C11A N12A C12A . . . 107.20(10) .
N12A C12A C13A . . . 106.3(2) .
N11A C13A C12A . . . 109.9(2) .
Co1 N11B C11B . . . 126.40(10) .
Co1 N11B C13B . . . 128.60(10) .
C11B N11B C13B . . . 105.00(10) .
N11B C11B N12B . . . 111.60(10) .
C11B N12B C12B . . . 107.20(10) .
N12B C12B C13B . . . 106.3(2) .
N11B C13B C12B . . . 109.9(2) .
Co1 N21A C21A . . . 128.8(2) .
Co1 N21A C23A . . . 125.5(2) .
C21A N21A C23A . . . 105.00(10) .
N21A C21A N22A . . . 111.60(10) .
C21A N22A C22A . . . 107.20(10) .
N22A C22A C23A . . . 106.3(2) .
N21A C23A C22A . . . 109.9(2) .
Co1 N21B C21B . . . 129.8(2) .
Co1 N21B C23B . . . 125.1(2) .
C21B N21B C23B . . . 105.00(10) .
N21B C21B N22B . . . 111.60(10) .
C21B N22B C22B . . . 107.20(10) .
N22B C22B C23B . . . 106.3(2) .
N21B C23B C22B . . . 109.9(2) .
N31 Co2 N31 . . 2_555 98.30(10) .
N31 Co2 N41 . . . 87.0 .
N31 Co2 N41 . . 2_555 174.5 .
N31 Co2 O4 . . . 87.60(10) .
N31 Co2 O4 . . 2_555 87.30(10) .
N31 Co2 N41 2_555 . . 174.5 .
N31 Co2 N41 2_555 . 2_555 87.0 .
N31 Co2 O4 2_555 . . 87.30(10) .
N31 Co2 O4 2_555 . 2_555 87.60(10) .
N41 Co2 N41 . . 2_555 87.80(10) .
N41 Co2 O4 . . . 94.60(10) .
N41 Co2 O4 . . 2_555 90.90(10) .
N41 Co2 O4 2_555 . . 90.90(10) .
N41 Co2 O4 2_555 . 2_555 94.60(10) .
O4 Co2 O4 . . 2_555 172.30(10) .
Co2 N31 C31 . . . 130.60(10) .
Co2 N31 C33 . . . 124.20(10) .
C31 N31 C33 . . . 105.00(10) .
N31 C31 N32 . . . 111.60(10) .
C31 N32 C32 . . . 107.20(10) .
N32 C32 C33 . . . 106.3(2) .
N31 C33 C32 . . . 109.9(2) .
Co2 N41 C41 . . . 127.00(10) .
Co2 N41 C43 . . . 127.80(10) .
C41 N41 C43 . . . 105.00(10) .
N41 C41 N42 . . . 111.60(10) .
C41 N42 C42 . . . 107.20(10) .
N42 C42 C43 . . . 106.3(2) .
N41 C43 C42 . . . 109.9(2) .
O1 V1 O2 . . . 110.00(10) .
O1 V1 O3 . . . 108.00(10) .
O1 V1 O5 . . . 110.50(10) .
O2 V1 O3 . . . 111.60(10) .
O2 V1 O5 . . . 108.40(10) .
O3 V1 O5 . . . 108.30(10) .
O2 V2 O4 5_667 . . 109.10(10) .
O2 V2 O5 5_667 . . 110.90(10) .
O2 V2 O6 5_667 . . 109.20(10) .
O4 V2 O5 . . . 108.30(10) .
O4 V2 O6 . . . 109.10(10) .
O5 V2 O6 . . . 110.20(10) .
Co1 O1 V1 . . . 168.00(10) .
V1 O2 V2 . . 5_667 134.40(10) .
Co2 O4 V2 . . . 163.50(10) .
V1 O5 V2 . . . 126.50(10) .
N11A C11A H1C11A . . . 124.2 .
N12A C11A H1C11A . . . 124.2 .
C11A N12A H1N12A . . . 126.4 .
C12A N12A H1N12A . . . 126.4 .
N12A C12A H1C12A . . . 126.8 .
C13A C12A H1C12A . . . 126.8 .
N11A C13A H1C13A . . . 125.1 .
C12A C13A H1C13A . . . 125.1 .
N11B C11B H1C11B . . . 124.2 .
N12B C11B H1C11B . . . 124.2 .
C11B N12B H1N12B . . . 126.4 .
C12B N12B H1N12B . . . 126.4 .
N12B C12B H1C12B . . . 126.8 .
C13B C12B H1C12B . . . 126.8 .
N11B C13B H1C13B . . . 125.1 .
C12B C13B H1C13B . . . 125.1 .
N21A C21A H1C21A . . . 124.2 .
N22A C21A H1C21A . . . 124.2 .
C21A N22A H1N22A . . . 126.4 .
C22A N22A H1N22A . . . 126.4 .
N22A C22A H1C22A . . . 126.8 .
C23A C22A H1C22A . . . 126.8 .
N21A C23A H1C23A . . . 125.1 .
C22A C23A H1C23A . . . 125.1 .
N21B C21B H1C21B . . . 124.2 .
N22B C21B H1C21B . . . 124.2 .
C21B N22B H1N22B . . . 126.4 .
C22B N22B H1N22B . . . 126.4 .
N22B C22B H1C22B . . . 126.8 .
C23B C22B H1C22B . . . 126.8 .
N21B C23B H1C23B . . . 125.1 .
C22B C23B H1C23B . . . 125.1 .
N31 C31 H1C31 . . . 124.2 .
N32 C31 H1C31 . . . 124.2 .
C31 N32 H1N32 . . . 126.4 .
C32 N32 H1N32 . . . 126.4 .
N32 C32 H1C32 . . . 126.8 .
C33 C32 H1C32 . . . 126.8 .
N31 C33 H1C33 . . . 125.1 .
C32 C33 H1C33 . . . 125.1 .
N41 C41 H1C41 . . . 124.2 .
N42 C41 H1C41 . . . 124.2 .
C41 N42 H1N42 . . . 126.4 .
C42 N42 H1N42 . . . 126.4 .
N42 C42 H1C42 . . . 126.8 .
C43 C42 H1C42 . . . 126.8 .
N41 C43 H1C43 . . . 125.1 .
C42 C43 H1C43 . . . 125.1 .

loop_
_geom_bond_atom_site_label_1
_geom_bond_atom_site_label_2
_geom_bond_site_symmetry_1
_geom_bond_site_symmetry_2
_geom_bond_distance
_geom_bond_publ_flag
Co1 N11A . . 2.1290(10) .
Co1 N11A . 2_565 2.1290(10) .
Co1 N11B . . 2.1290(10) .
Co1 N11B . 2_565 2.1290(10) .
Co1 N21A . . 2.1050(10) .
Co1 N21A . 2_565 2.1050(10) .
Co1 N21B . . 2.1040(10) .
Co1 N21B . 2_565 2.1040(10) .
Co1 O1 . . 2.162(2) .
Co1 O1 . 2_565 2.162(2) .
N11A C11A . . 1.303(2) .
N11A C13A . . 1.370(2) .
C11A N12A . . 1.346(2) .
N12A C12A . . 1.344(3) .
C12A C13A . . 1.348(2) .
N11B C11B . . 1.303(2) .
N11B C13B . . 1.370(2) .
C11B N12B . . 1.346(2) .
N12B C12B . . 1.344(3) .
C12B C13B . . 1.348(2) .
N21A C21A . . 1.303(2) .
N21A C23A . . 1.370(2) .
C21A N22A . . 1.346(2) .
N22A C22A . . 1.344(3) .
C22A C23A . . 1.348(2) .
N21B C21B . . 1.303(2) .
N21B C23B . . 1.370(2) .
C21B N22B . . 1.346(2) .
N22B C22B . . 1.344(3) .
C22B C23B . . 1.348(2) .
Co2 N31 . . 2.1630(10) .
Co2 N31 . 2_555 2.1630(10) .
Co2 N41 . . 2.1300(10) .
Co2 N41 . 2_555 2.1300(10) .
Co2 O4 . . 2.090(2) .
Co2 O4 . 2_555 2.090(2) .
N31 C31 . . 1.303(2) .
N31 C33 . . 1.370(2) .
C31 N32 . . 1.346(2) .
N32 C32 . . 1.344(3) .
C32 C33 . . 1.348(2) .
N41 C41 . . 1.303(2) .
N41 C43 . . 1.370(2) .
C41 N42 . . 1.346(2) .
N42 C42 . . 1.344(3) .
C42 C43 . . 1.348(2) .
V1 O1 . . 1.643(2) .
V1 O2 . . 1.797(2) .
V1 O3 . . 1.635(2) .
V1 O5 . . 1.821(2) .
V2 O2 . 5_667 1.806(2) .
V2 O4 . . 1.643(2) .
V2 O5 . . 1.809(2) .
V2 O6 . . 1.629(2) .
C11A H1C11A . . 0.930 .
N12A H1N12A . . 0.860 .
C12A H1C12A . . 0.930 .
C13A H1C13A . . 0.930 .
C11B H1C11B . . 0.930 .
N12B H1N12B . . 0.860 .
C12B H1C12B . . 0.930 .
C13B H1C13B . . 0.930 .
C21A H1C21A . . 0.930 .
N22A H1N22A . . 0.860 .
C22A H1C22A . . 0.930 .
C23A H1C23A . . 0.930 .
C21B H1C21B . . 0.930 .
N22B H1N22B . . 0.860 .
C22B H1C22B . . 0.930 .
C23B H1C23B . . 0.930 .
C31 H1C31 . . 0.930 .
N32 H1N32 . . 0.860 .
C32 H1C32 . . 0.930 .
C33 H1C33 . . 0.930 .
C41 H1C41 . . 0.930 .
N42 H1N42 . . 0.860 .
C42 H1C42 . . 0.930 .
C43 H1C43 . . 0.930 .

loop_
_geom_contact_atom_site_label_1
_geom_contact_atom_site_label_2
_geom_contact_distance
_geom_contact_site_symmetry_1
_geom_contact_site_symmetry_2
_geom_contact_publ_flag
Co1 V2 5.961 . . .
Co1 V2 5.961 . 2_565 .
C11A N22B 3.007(6) . 4_464 .
C11A C13B 3.545(5) . 2_565 .
C11A C21B 2.764(5) . 4_464 .
C11A O3 3.391(4) . 2_565 .
N12A O6 2.747(3) . 4_464 .
N12A C21B 2.876(6) . 4_464 .
C12A C21A 3.484(7) . 3_654 .
C12A C32 3.241(5) . . .
C13A C23A 3.595(5) . . .
C13A C23B 3.526(5) . . .
C13A C32 3.429(4) . . .
C11B C21B 3.297(5) . 4_464 .
C11B C23B 3.227(5) . . .
C11B C42 3.384(4) . 5_567 .
N12B O6 2.761(3) . 4_464 .
N12B C21B 3.219(5) . 4_464 .
C12B C21A 3.099(6) . 3_654 .
C12B C21B 3.614(5) . 4_464 .
C12B C32 3.602(4) . . .
C12B O2 3.368(3) . 4_464 .
C13B C21A 3.355(5) . 3_654 .
C13B N22A 3.462(6) . 3_654 .
C13B C21B 3.291(5) . 3_654 .
C22A O3 3.434(4) . 4_465 .
N22B O3 2.906(3) . 4_465 .
C31 C31 3.495(3) . 7_556 .
C31 C31 3.495(3) . 8_556 .
C31 C32 3.629(3) . 8_556 .
C31 C33 3.601(2) . 8_556 .
N32 O5 2.896(2) . 8_556 .
C33 C43 3.639(3) . . .
C41 O6 3.238(3) . . .
N42 O3 2.773(2) . 4_465 .
V1 V1 5.0380(10) . 5_667 .

loop_
_geom_hbond_atom_site_label_D
_geom_hbond_atom_site_label_H
_geom_hbond_atom_site_label_A
_geom_hbond_site_symmetry_A
_geom_hbond_distance_DH
_geom_hbond_distance_HA
_geom_hbond_distance_DA
_geom_hbond_angle_DHA
_geom_hbond_publ_flag
N12A H1N12A O6 4_464 0.86 1.94 2.747(3) 155.4 .
N12B H1N12B O6 4_464 0.86 1.92 2.761(3) 165.2 .
N22B H1N22B O3 4_465 0.86 2.07 2.906(3) 164.2 .
N32 H1N32 O5 8_556 0.86 2.12 2.896(2) 150.0 .
N42 H1N42 O3 4_465 0.86 1.99 2.773(2) 150.4 .
